data_7044610
loop_
_publ_author_name
'Ghosh, Tapas'
'Patra, Debashis'
'Paul, Subhabrata'
'Majumder, Indira'
'Sepay, Nayim'
'Bera, Sachinath'
'Kundu, Rita'
'Drew, Michael G. B.'

_publ_section_title
;
 Exploring the role of substituent in the hydrazone ligand of a family of
 m-oxidodivanadium(V) hydrazone complexes on structure, DNA binding and
 anticancer activity
;
_journal_name_full 'Dalton Transactions'
_journal_paper_doi 10.1039/C7DT03585C
_journal_year 2017
_chemical_formula_sum 'C17 H17 N2 O3'
_chemical_formula_weight 297.25
_chemical_name_systematic
;
 ?
;
_space_group_IT_number 61
_symmetry_cell_setting orthorhombic
_symmetry_space_group_name_Hall '-P 2bc 2ac'
_symmetry_space_group_name_H-M 'P c a b'
_atom_sites_solution_hydrogens geom
_atom_sites_solution_primary direct
_atom_sites_solution_secondary difmap
_audit_creation_method SHELXL-97
_audit_update_record
;
2017-09-20 deposited with the CCDC.
2017-11-01 downloaded from the CCDC.
;
_cell_angle_alpha 90.00
_cell_angle_beta 90.00
_cell_angle_gamma 90.00
_cell_formula_units_Z 8
_cell_length_a 7.2782(14)
_cell_length_b 12.8154(14)
_cell_length_c 30.621(5)
_cell_measurement_reflns_used 7635
_cell_measurement_temperature 150(2)
_cell_measurement_theta_max 27.50
_cell_measurement_theta_min 3.45
_cell_volume 2856.1(8)
_computing_cell_refinement 'Crysalis, Oxford Diffraction'
_computing_data_collection 'Crysalis, Oxford Diffraction'
_computing_data_reduction 'Crysalis, Oxford Diffraction'
_computing_molecular_graphics PLATON(Spek,2004)
_computing_structure_refinement 'SHELXL-97 (Sheldrick, 1997)'
_computing_structure_solution 'SHELXS-97 (Sheldrick, 1997)'
_diffrn_ambient_temperature 150(2)
_diffrn_measured_fraction_theta_full 0.981
_diffrn_measured_fraction_theta_max 0.981
_diffrn_measurement_device 'Oxford Diffaction X-Calibur System'
_diffrn_measurement_method '321 frames, counting time 10 s.'
_diffrn_radiation_monochromator graphite
_diffrn_radiation_source 'fine-focus sealed tube'
_diffrn_radiation_type MoK\a
_diffrn_radiation_wavelength 0.71073
_diffrn_reflns_av_R_equivalents 0.1168
_diffrn_reflns_av_sigmaI/netI 0.1314
_diffrn_reflns_limit_h_max 9
_diffrn_reflns_limit_h_min -5
_diffrn_reflns_limit_k_max 5
_diffrn_reflns_limit_k_min -16
_diffrn_reflns_limit_l_max 38
_diffrn_reflns_limit_l_min -14
_diffrn_reflns_number 6376
_diffrn_reflns_theta_full 27.50
_diffrn_reflns_theta_max 27.50
_diffrn_reflns_theta_min 3.45
_diffrn_standards_decay_% n/a
_diffrn_standards_interval_count n/a
_diffrn_standards_interval_time n/a
_diffrn_standards_number n/a
_exptl_absorpt_coefficient_mu 0.096
_exptl_absorpt_correction_type none
_exptl_crystal_colour yellow
_exptl_crystal_density_diffrn 1.383
_exptl_crystal_density_method 'not measured'
_exptl_crystal_description needle
_exptl_crystal_F_000 1256
_exptl_crystal_size_max 0.19
_exptl_crystal_size_mid 0.03
_exptl_crystal_size_min 0.03
_refine_diff_density_max 0.476
_refine_diff_density_min -0.563
_refine_diff_density_rms 0.091
_refine_ls_extinction_method none
_refine_ls_goodness_of_fit_ref 0.937
_refine_ls_hydrogen_treatment mixed
_refine_ls_matrix_type full
_refine_ls_number_parameters 209
_refine_ls_number_reflns 3214
_refine_ls_number_restraints 0
_refine_ls_restrained_S_all 0.937
_refine_ls_R_factor_all 0.1524
_refine_ls_R_factor_gt 0.0837
_refine_ls_shift/su_max 0.000
_refine_ls_shift/su_mean 0.000
_refine_ls_structure_factor_coef Fsqd
_refine_ls_weighting_details 'calc w=1/[\s^2^(Fo^2^)+(0.1203P)^2^+0.0000P] where P=(Fo^2^+2Fc^2^)/3'
_refine_ls_weighting_scheme calc
_refine_ls_wR_factor_gt 0.2118
_refine_ls_wR_factor_ref 0.2703
_reflns_number_gt 1507
_reflns_number_total 3214
_reflns_threshold_expression >2sigma(I)
_cod_data_source_file c7dt03585c2.cif
_cod_data_source_block H3L2
_cod_original_sg_symbol_H-M Pcab
_cod_database_code 7044610

loop_
_symmetry_equiv_pos_as_xyz
'x, y, z'
'-x, -y+1/2, z+1/2'
'x+1/2, -y, -z+1/2'
'-x+1/2, y+1/2, -z'
'-x, -y, -z'
'x, y-1/2, -z-1/2'
'-x-1/2, y, z-1/2'
'x-1/2, -y-1/2, z'

loop_
_atom_site_label
_atom_site_type_symbol
_atom_site_fract_x
_atom_site_fract_y
_atom_site_fract_z
_atom_site_U_iso_or_equiv
_atom_site_adp_type
_atom_site_occupancy
_atom_site_symmetry_multiplicity
_atom_site_calc_flag
_atom_site_refinement_flags
O1 O 0.5227(4) 0.88220(18) 0.14229(8) 0.0377(7) Uani 1 1 d D
HO1 H 0.572(6) 0.851(3) 0.1204(10) 0.057 Uiso 1 1 d D
O2 O 0.7455(4) 0.86341(16) 0.03275(8) 0.0358(7) Uani 1 1 d .
O3 O 0.7725(4) 0.54828(17) 0.00101(8) 0.0418(8) Uani 1 1 d D
HO3 H 0.786(6) 0.487(2) -0.0109(13) 0.050 Uiso 1 1 d D
N1 N 0.6133(5) 0.7333(2) 0.09193(10) 0.0319(7) Uani 1 1 d .
N2 N 0.6849(5) 0.69915(19) 0.05276(10) 0.0304(7) Uani 1 1 d D
HN2 H 0.687(5) 0.6304(16) 0.0473(12) 0.036 Uiso 1 1 d D
C1 C 0.4734(5) 0.8084(2) 0.17004(12) 0.0314(9) Uani 1 1 d .
C2 C 0.4864(5) 0.7038(2) 0.16075(12) 0.0307(8) Uani 1 1 d .
H2A H 0.3639 0.6751 0.1641 0.037 Uiso 1 1 calc R
H2B H 0.5610 0.6730 0.1836 0.037 Uiso 1 1 calc R
C3 C 0.5563(5) 0.6653(3) 0.12020(12) 0.0306(8) Uani 1 1 d .
C4 C 0.7491(5) 0.7685(2) 0.02385(11) 0.0260(8) Uani 1 1 d .
C5 C 0.8200(5) 0.7274(2) -0.01795(11) 0.0267(8) Uani 1 1 d .
C6 C 0.8300(5) 0.6202(2) -0.02874(12) 0.0308(9) Uani 1 1 d .
C7 C 0.8967(6) 0.5897(3) -0.06919(12) 0.0353(9) Uani 1 1 d .
H7 H 0.9054 0.5191 -0.0759 0.042 Uiso 1 1 calc R
C8 C 0.9499(5) 0.6626(3) -0.09942(12) 0.0336(9) Uani 1 1 d .
H8 H 0.9916 0.6412 -0.1267 0.040 Uiso 1 1 calc R
C9 C 0.9418(6) 0.7688(3) -0.08957(12) 0.0376(9) Uani 1 1 d .
H9 H 0.9789 0.8182 -0.1100 0.045 Uiso 1 1 calc R
C10 C 0.8781(6) 0.7992(2) -0.04916(12) 0.0346(9) Uani 1 1 d .
H10 H 0.8737 0.8700 -0.0425 0.042 Uiso 1 1 calc R
C11 C 0.4024(5) 0.8473(3) 0.21253(12) 0.0322(9) Uani 1 1 d .
C12 C 0.3317(6) 0.9489(3) 0.21474(14) 0.0391(10) Uani 1 1 d .
H12 H 0.3278 0.9903 0.1898 0.047 Uiso 1 1 calc R
C13 C 0.2675(6) 0.9876(3) 0.25412(14) 0.0442(10) Uani 1 1 d .
H13 H 0.2203 1.0549 0.2554 0.053 Uiso 1 1 calc R
C14 C 0.2730(6) 0.9276(3) 0.29120(14) 0.0465(11) Uani 1 1 d .
H14 H 0.2295 0.9541 0.3175 0.056 Uiso 1 1 calc R
C15 C 0.3435(6) 0.8274(3) 0.28920(13) 0.0428(10) Uani 1 1 d .
H15 H 0.3470 0.7867 0.3143 0.051 Uiso 1 1 calc R
C16 C 0.4089(6) 0.7871(3) 0.25027(12) 0.0387(10) Uani 1 1 d .
H16 H 0.4570 0.7199 0.2493 0.046 Uiso 1 1 calc R
C17 C 0.5605(6) 0.5495(2) 0.11157(12) 0.0370(10) Uani 1 1 d .
H17A H 0.4869 0.5340 0.0864 0.055 Uiso 1 1 calc R
H17B H 0.5124 0.5130 0.1364 0.055 Uiso 1 1 calc R
H17C H 0.6848 0.5278 0.1064 0.055 Uiso 1 1 calc R

loop_
_atom_site_aniso_label
_atom_site_aniso_U_11
_atom_site_aniso_U_22
_atom_site_aniso_U_33
_atom_site_aniso_U_23
_atom_site_aniso_U_13
_atom_site_aniso_U_12
O1 0.0613(18) 0.0190(12) 0.0330(15) -0.0010(11) 0.0085(14) 0.0026(12)
O2 0.0605(18) 0.0124(11) 0.0345(14) 0.0001(11) 0.0025(13) 0.0015(11)
O3 0.073(2) 0.0141(11) 0.0379(16) -0.0033(11) 0.0138(15) -0.0024(13)
N1 0.0516(19) 0.0165(13) 0.0275(15) -0.0020(12) 0.0016(15) -0.0008(13)
N2 0.0493(19) 0.0124(12) 0.0294(16) -0.0051(12) 0.0040(14) -0.0003(12)
C1 0.039(2) 0.0234(17) 0.032(2) -0.0003(15) -0.0033(17) -0.0021(15)
C2 0.037(2) 0.0215(16) 0.0339(19) 0.0006(16) -0.0049(16) 0.0002(15)
C3 0.046(2) 0.0166(14) 0.0294(19) -0.0008(15) -0.0034(17) 0.0014(15)
C4 0.0328(18) 0.0167(15) 0.0285(18) -0.0011(14) -0.0024(15) -0.0018(13)
C5 0.0351(19) 0.0167(15) 0.0284(18) -0.0017(14) 0.0018(15) -0.0006(14)
C6 0.046(2) 0.0148(15) 0.0313(19) 0.0013(14) -0.0019(17) -0.0052(15)
C7 0.051(2) 0.0201(16) 0.035(2) -0.0041(15) -0.0011(18) -0.0015(15)
C8 0.048(2) 0.0222(17) 0.0310(19) -0.0034(15) 0.0019(18) 0.0026(16)
C9 0.057(2) 0.0220(18) 0.034(2) 0.0023(15) -0.0009(19) -0.0066(17)
C10 0.052(2) 0.0144(15) 0.038(2) 0.0021(15) -0.0010(18) 0.0004(15)
C11 0.038(2) 0.0261(17) 0.032(2) -0.0039(15) 0.0014(17) -0.0040(16)
C12 0.049(2) 0.0256(18) 0.042(2) -0.0034(17) -0.0058(19) -0.0004(17)
C13 0.049(2) 0.033(2) 0.050(2) -0.0112(19) 0.009(2) 0.0007(18)
C14 0.054(3) 0.047(2) 0.039(2) -0.015(2) 0.007(2) -0.006(2)
C15 0.051(3) 0.046(2) 0.032(2) -0.0033(19) 0.0032(18) -0.008(2)
C16 0.046(2) 0.0314(19) 0.039(2) -0.0053(17) -0.0051(19) -0.0014(17)
C17 0.063(3) 0.0149(15) 0.033(2) 0.0021(15) 0.0002(19) -0.0046(16)

loop_
_atom_type_symbol
_atom_type_description
_atom_type_scat_dispersion_real
_atom_type_scat_dispersion_imag
_atom_type_scat_source
C C 0.0033 0.0016 'International Tables Vol C Tables 4.2.6.8 and 6.1.1.4'
H H 0.0000 0.0000 'International Tables Vol C Tables 4.2.6.8 and 6.1.1.4'
N N 0.0061 0.0033 'International Tables Vol C Tables 4.2.6.8 and 6.1.1.4'
O O 0.0106 0.0060 'International Tables Vol C Tables 4.2.6.8 and 6.1.1.4'

loop_
_geom_angle_atom_site_label_1
_geom_angle_atom_site_label_2
_geom_angle_atom_site_label_3
_geom_angle
C1 O1 HO1 106(3)
C6 O3 HO3 107(3)
C3 N1 N2 119.2(3)
C4 N2 N1 119.7(2)
C4 N2 HN2 121(2)
N1 N2 HN2 119(2)
O1 C1 C2 123.2(3)
O1 C1 C11 114.7(3)
C2 C1 C11 122.2(3)
C1 C2 C3 122.8(3)
C1 C2 H2A 106.6
C3 C2 H2A 106.6
C1 C2 H2B 106.6
C3 C2 H2B 106.6
H2A C2 H2B 106.6
N1 C3 C2 117.5(3)
N1 C3 C17 122.6(3)
C2 C3 C17 120.0(3)
O2 C4 N2 119.7(3)
O2 C4 C5 123.0(3)
N2 C4 C5 117.3(3)
C10 C5 C6 117.7(3)
C10 C5 C4 117.7(3)
C6 C5 C4 124.5(3)
O3 C6 C7 121.0(3)
O3 C6 C5 119.0(3)
C7 C6 C5 120.0(3)
C8 C7 C6 120.7(3)
C8 C7 H7 119.7
C6 C7 H7 119.7
C7 C8 C9 120.5(3)
C7 C8 H8 119.8
C9 C8 H8 119.8
C10 C9 C8 119.0(3)
C10 C9 H9 120.5
C8 C9 H9 120.5
C9 C10 C5 122.1(3)
C9 C10 H10 118.9
C5 C10 H10 118.9
C16 C11 C12 119.2(3)
C16 C11 C1 122.0(3)
C12 C11 C1 118.8(3)
C13 C12 C11 119.9(4)
C13 C12 H12 120.1
C11 C12 H12 120.1
C14 C13 C12 120.7(4)
C14 C13 H13 119.6
C12 C13 H13 119.6
C13 C14 C15 119.6(4)
C13 C14 H14 120.2
C15 C14 H14 120.2
C16 C15 C14 120.8(4)
C16 C15 H15 119.6
C14 C15 H15 119.6
C15 C16 C11 119.8(4)
C15 C16 H16 120.1
C11 C16 H16 120.1
C3 C17 H17A 109.5
C3 C17 H17B 109.5
H17A C17 H17B 109.5
C3 C17 H17C 109.5
H17A C17 H17C 109.5
H17B C17 H17C 109.5

loop_
_geom_bond_atom_site_label_1
_geom_bond_atom_site_label_2
_geom_bond_distance
O1 C1 1.321(4)
O1 HO1 0.859(19)
O2 C4 1.247(4)
O3 C6 1.361(4)
O3 HO3 0.873(19)
N1 C3 1.297(4)
N1 N2 1.379(4)
N2 C4 1.339(4)
N2 HN2 0.897(18)
C1 C2 1.373(4)
C1 C11 1.486(5)
C2 C3 1.430(5)
C2 H2A 0.9700
C2 H2B 0.9700
C3 C17 1.508(4)
C4 C5 1.477(5)
C5 C10 1.392(5)
C5 C6 1.416(4)
C6 C7 1.386(5)
C7 C8 1.371(5)
C7 H7 0.9300
C8 C9 1.394(5)
C8 H8 0.9300
C9 C10 1.378(5)
C9 H9 0.9300
C10 H10 0.9300
C11 C16 1.390(5)
C11 C12 1.401(5)
C12 C13 1.385(6)
C12 H12 0.9300
C13 C14 1.372(6)
C13 H13 0.9300
C14 C15 1.385(6)
C14 H14 0.9300
C15 C16 1.383(5)
C15 H15 0.9300
C16 H16 0.9300
C17 H17A 0.9600
C17 H17B 0.9600
C17 H17C 0.9600

loop_
_geom_hbond_atom_site_label_D
_geom_hbond_atom_site_label_H
_geom_hbond_atom_site_label_A
_geom_hbond_distance_DH
_geom_hbond_distance_HA
_geom_hbond_distance_DA
_geom_hbond_angle_DHA
_geom_hbond_site_symmetry_A
O1 HO1 N1 0.859(19) 1.77(3) 2.540(4) 149(4) .
N2 HN2 O3 0.897(18) 1.87(3) 2.580(4) 135(3) .
O3 HO3 O2 0.873(19) 1.73(2) 2.588(3) 166(4) 4_645
